data_4073432
loop_
_publ_author_name
'Bornand, Marc'
'Torker, Sebastian'
'Chen, Peter'

_publ_section_title
;
 Mechanistically Designed Dual-Site Catalysts for the Alternating ROMP of
 Norbornene and Cyclooctene
;
_journal_issue 14
_journal_name_full Organometallics
_journal_page_first 3585
_journal_paper_doi 10.1021/om700321a
_journal_volume 26
_journal_year 2007
_chemical_formula_moiety 'C38 H61 Cl2 O P Ru, C H2 Cl2'
_chemical_formula_sum 'C39 H61 Cl4 O P Ru'
_chemical_formula_weight 819.72
_chemical_name_systematic
;
  ?
;
_space_group_IT_number 14
_symmetry_cell_setting monoclinic
_symmetry_space_group_name_Hall '-P 2yn'
_symmetry_space_group_name_H-M 'P 1 21/n 1'
_atom_sites_solution_hydrogens geom
_atom_sites_solution_primary direct
_atom_sites_solution_secondary difmap
_audit_creation_method SHELXL-97
_cell_angle_alpha 90.00
_cell_angle_beta 96.920(1)
_cell_angle_gamma 90.00
_cell_formula_units_Z 4
_cell_length_a 10.6258(2)
_cell_length_b 13.8580(2)
_cell_length_c 27.9175(4)
_cell_measurement_reflns_used 23275
_cell_measurement_temperature 220(2)
_cell_measurement_theta_max 27.47
_cell_measurement_theta_min 1.47
_cell_volume 4080.97(11)
_computing_cell_refinement 'HKL Scalepack (Otwinowski & Minor 1997)'
_computing_data_collection 'Kappa CCD'
_computing_data_reduction 'Denzo + Scalepak (Otwinowski & Minor, 1997)'
_computing_molecular_graphics 'ORTEP (Johnson,1976)'
_computing_publication_material SHELXL97
_computing_structure_refinement 'SHELXL97 (Sheldrick, 1997)'
_computing_structure_solution 'SIR97 (Altomare et Al., 1997)'
_diffrn_ambient_temperature 220(2)
_diffrn_measured_fraction_theta_full 0.983
_diffrn_measured_fraction_theta_max 0.983
_diffrn_measurement_device_type 'Kappa CCD'
_diffrn_measurement_method CCD
_diffrn_radiation_monochromator graphite
_diffrn_radiation_source 'fine-focus sealed tube'
_diffrn_radiation_type MoK\a
_diffrn_radiation_wavelength 0.7107
_diffrn_reflns_av_R_equivalents 0.0314
_diffrn_reflns_av_sigmaI/netI 0.0507
_diffrn_reflns_limit_h_max 13
_diffrn_reflns_limit_h_min -13
_diffrn_reflns_limit_k_max 17
_diffrn_reflns_limit_k_min -17
_diffrn_reflns_limit_l_max 36
_diffrn_reflns_limit_l_min -36
_diffrn_reflns_number 15601
_diffrn_reflns_theta_full 27.47
_diffrn_reflns_theta_max 27.47
_diffrn_reflns_theta_min 1.47
_exptl_absorpt_coefficient_mu 0.714
_exptl_absorpt_correction_type none
_exptl_crystal_colour black
_exptl_crystal_density_diffrn 1.334
_exptl_crystal_density_method 'not measured'
_exptl_crystal_description 'Cut fragment'
_exptl_crystal_F_000 1720
_exptl_crystal_size_max 0.23
_exptl_crystal_size_mid 0.20
_exptl_crystal_size_min 0.19
_refine_diff_density_max 0.857
_refine_diff_density_min -0.736
_refine_diff_density_rms 0.146
_refine_ls_extinction_coef 0.0082(4)
_refine_ls_extinction_expression Fc^*^=kFc[1+0.001xFc^2^\l^3^/sin(2\q)]^-1/4^
_refine_ls_extinction_method SHELXL97
_refine_ls_goodness_of_fit_ref 1.178
_refine_ls_hydrogen_treatment riding
_refine_ls_matrix_type full
_refine_ls_number_parameters 506
_refine_ls_number_reflns 9186
_refine_ls_number_restraints 0
_refine_ls_restrained_S_all 1.178
_refine_ls_R_factor_all 0.0730
_refine_ls_R_factor_gt 0.0487
_refine_ls_shift/su_max 0.010
_refine_ls_shift/su_mean 0.002
_refine_ls_structure_factor_coef Fsqd
_refine_ls_weighting_details 'calc w=1/[\s^2^(Fo^2^)+(0.0310P)^2^+4.5334P] where P=(Fo^2^+2Fc^2^)/3'
_refine_ls_weighting_scheme calc
_refine_ls_wR_factor_gt 0.1014
_refine_ls_wR_factor_ref 0.1237
_reflns_number_gt 6850
_reflns_number_total 9186
_reflns_threshold_expression >2sigma(I)
_cod_data_source_file om700321a-file006.cif
_cod_data_source_block torker1_ch_06
_cod_depositor_comments
;
The following automatic conversions were performed:

'_symmetry_cell_setting' value 'Monoclinic' changed to 'monoclinic'
according to /home/saulius/struct/CIF-dictionaries/cif_core.dic
dictionary named 'cif_core.dic' version 2.4.1 from 2010-06-29.

Automatic conversion script
Id: cif_fix_values 1715 2011-07-08 13:25:40Z adriana 
;
_cod_original_sg_symbol_H-M 'P 21/n'
_cod_database_code 4073432

loop_
_symmetry_equiv_pos_as_xyz
'x, y, z'
'-x+1/2, y+1/2, -z+1/2'
'-x, -y, -z'
'x-1/2, -y-1/2, z-1/2'

loop_
_atom_site_label
_atom_site_type_symbol
_atom_site_fract_x
_atom_site_fract_y
_atom_site_fract_z
_atom_site_U_iso_or_equiv
_atom_site_adp_type
_atom_site_occupancy
_atom_site_symmetry_multiplicity
_atom_site_calc_flag
_atom_site_refinement_flags
Ru1 Ru 0.67668(3) 0.21858(2) 0.361542(10) 0.03682(10) Uani 1 1 d .
Cl2 Cl 0.71353(9) 0.34096(7) 0.30726(3) 0.0472(2) Uani 1 1 d .
Cl3 Cl 0.56350(10) 0.10112(7) 0.39872(3) 0.0490(2) Uani 1 1 d .
P4 P 0.63696(8) 0.32857(6) 0.41799(3) 0.0353(2) Uani 1 1 d .
C5 C 0.6387(3) 0.2809(3) 0.48017(12) 0.0396(8) Uani 1 1 d .
H5A H 0.5772 0.2269 0.4769 0.034(9) Uiso 1 1 calc R
C6 C 0.7623(4) 0.2351(4) 0.50153(14) 0.0629(13) Uani 1 1 d .
H6A H 0.8271 0.2853 0.5082 0.070(15) Uiso 1 1 calc R
H6B H 0.7913 0.1898 0.4783 0.073(14) Uiso 1 1 calc R
C7 C 0.7450(6) 0.1814(5) 0.54857(17) 0.0832(18) Uani 1 1 d .
H7A H 0.6872 0.1269 0.5412 0.11(2) Uiso 1 1 calc R
H7B H 0.8270 0.1555 0.5627 0.088(16) Uiso 1 1 calc R
C8 C 0.6929(5) 0.2462(4) 0.58473(15) 0.0716(14) Uani 1 1 d .
H8A H 0.6772 0.2083 0.6131 0.068(13) Uiso 1 1 calc R
H8B H 0.7553 0.2962 0.5953 0.091(18) Uiso 1 1 calc R
C9 C 0.5716(5) 0.2927(4) 0.56310(14) 0.0662(13) Uani 1 1 d .
H9A H 0.5417 0.3373 0.5865 0.071(13) Uiso 1 1 calc R
H9B H 0.5066 0.2431 0.5555 0.070(15) Uiso 1 1 calc R
C10 C 0.5910(5) 0.3476(3) 0.51732(14) 0.0618(12) Uani 1 1 d .
H10A H 0.5106 0.3769 0.5037 0.071(14) Uiso 1 1 calc R
H10B H 0.6525 0.3997 0.5252 0.074(15) Uiso 1 1 calc R
C11 C 0.7336(3) 0.4401(2) 0.41817(13) 0.0406(8) Uani 1 1 d .
H11A H 0.7154 0.4653 0.3849 0.058(12) Uiso 1 1 calc R
C12 C 0.6982(4) 0.5232(3) 0.44990(18) 0.0616(12) Uani 1 1 d .
H12A H 0.6065 0.5339 0.4443 0.093(17) Uiso 1 1 calc R
H12B H 0.7203 0.5059 0.4839 0.094(18) Uiso 1 1 calc R
C13 C 0.7668(4) 0.6155(3) 0.43918(18) 0.0636(12) Uani 1 1 d .
H13A H 0.7406 0.6352 0.4058 0.073 Uiso 1 1 calc R
H13B H 0.7435 0.6671 0.4604 0.066(13) Uiso 1 1 calc R
C14 C 0.9080(4) 0.6014(3) 0.44660(19) 0.0674(13) Uani 1 1 d .
H14A H 0.9355 0.5889 0.4808 0.101(19) Uiso 1 1 calc R
H14B H 0.9500 0.6604 0.4374 0.080(15) Uiso 1 1 calc R
C15 C 0.9465(4) 0.5177(3) 0.4167(2) 0.0762(15) Uani 1 1 d .
H15A H 1.0377 0.5065 0.4245 0.100(18) Uiso 1 1 calc R
H15B H 0.9308 0.5351 0.3825 0.107 Uiso 1 1 calc R
C16 C 0.8755(4) 0.4241(3) 0.4248(2) 0.0643(12) Uani 1 1 d .
H16A H 0.8974 0.3750 0.4020 0.090(17) Uiso 1 1 calc R
H16B H 0.9019 0.4003 0.4575 0.082(16) Uiso 1 1 calc R
C17 C 0.4717(3) 0.3763(3) 0.40497(12) 0.0397(8) Uani 1 1 d .
H17A H 0.4651 0.4305 0.4276 0.035(9) Uiso 1 1 calc R
C18 C 0.4426(4) 0.4180(4) 0.35424(15) 0.0622(12) Uani 1 1 d .
H18A H 0.4491 0.3668 0.3304 0.069(14) Uiso 1 1 calc R
H18B H 0.5054 0.4678 0.3493 0.071(14) Uiso 1 1 calc R
C19 C 0.3097(4) 0.4620(4) 0.34655(17) 0.0752(15) Uani 1 1 d .
H19A H 0.3067 0.5182 0.3677 0.074(15) Uiso 1 1 calc R
H19B H 0.2918 0.4842 0.3131 0.088 Uiso 1 1 calc R
C20 C 0.2098(4) 0.3910(4) 0.35696(17) 0.0738(14) Uani 1 1 d .
H20A H 0.2063 0.3379 0.3337 0.11(2) Uiso 1 1 calc R
H20B H 0.1268 0.4228 0.3535 0.084(15) Uiso 1 1 calc R
C21 C 0.2385(4) 0.3517(4) 0.40722(17) 0.0629(12) Uani 1 1 d .
H21A H 0.1736 0.3045 0.4132 0.073(14) Uiso 1 1 calc R
H21B H 0.2363 0.4043 0.4306 0.066(13) Uiso 1 1 calc R
C22 C 0.3680(4) 0.3039(3) 0.41417(19) 0.0624(12) Uani 1 1 d .
H22A H 0.3690 0.2494 0.3919 0.073(14) Uiso 1 1 calc R
H22B H 0.3849 0.2790 0.4472 0.081(16) Uiso 1 1 calc R
C23 C 0.8409(4) 0.1905(3) 0.38410(13) 0.0444(9) Uani 1 1 d .
H23A H 0.8764 0.2103 0.4150 0.038(9) Uiso 1 1 calc R
C24 C 0.9151(3) 0.1366(3) 0.35290(14) 0.0443(9) Uani 1 1 d .
C25 C 1.0457(4) 0.1247(3) 0.36403(16) 0.0560(10) Uani 1 1 d .
H25A H 1.0856 0.1470 0.3939 0.027(8) Uiso 1 1 calc R
C26 C 1.1176(4) 0.0809(3) 0.33228(19) 0.0687(13) Uani 1 1 d .
H26A H 1.2057 0.0743 0.3401 0.068(13) Uiso 1 1 calc R
C27 C 1.0583(4) 0.0471(3) 0.28901(19) 0.0694(13) Uani 1 1 d .
H27A H 1.1071 0.0181 0.2671 0.084(15) Uiso 1 1 calc R
C28 C 0.9285(4) 0.0548(3) 0.27698(16) 0.0540(10) Uani 1 1 d .
H28A H 0.8895 0.0310 0.2473 0.071(14) Uiso 1 1 calc R
C29 C 0.8569(3) 0.0983(2) 0.30943(13) 0.0421(8) Uani 1 1 d .
O30 O 0.7266(2) 0.11017(17) 0.30233(8) 0.0418(6) Uani 1 1 d .
C31 C 0.6463(3) 0.0468(3) 0.26804(12) 0.0455(9) Uani 1 1 d .
H31A H 0.7024 0.0170 0.2463 0.041(9) Uiso 1 1 calc R
C32 C 0.5920(3) -0.0339(3) 0.29574(13) 0.0474(9) Uani 1 1 d .
H32A H 0.5369 -0.0047 0.3180 0.057(12) Uiso 1 1 calc R
C33 C 0.6954(4) -0.0909(3) 0.32572(14) 0.0492(9) Uani 1 1 d .
H33A H 0.7425 -0.0479 0.3493 0.058(12) Uiso 1 1 calc R
H33B H 0.7548 -0.1162 0.3046 0.048(11) Uiso 1 1 calc R
C34 C 0.6411(5) -0.1747(3) 0.35225(17) 0.0703(13) Uani 1 1 d .
H34A H 0.7107 -0.2101 0.3707 0.095(19) Uiso 1 1 calc R
H34B H 0.5862 -0.1493 0.3751 0.076(15) Uiso 1 1 calc R
C35 C 0.5664(5) -0.2423(4) 0.3177(2) 0.0802(15) Uani 1 1 d .
H35A H 0.6227 -0.2720 0.2966 0.093(18) Uiso 1 1 calc R
H35B H 0.5300 -0.2938 0.3358 0.099(18) Uiso 1 1 calc R
C36 C 0.4632(5) -0.1896(4) 0.28805(19) 0.0771(15) Uani 1 1 d .
H36A H 0.4014 -0.1675 0.3090 0.097(17) Uiso 1 1 calc R
H36B H 0.4197 -0.2341 0.2643 0.081(15) Uiso 1 1 calc R
C37 C 0.5107(4) -0.1028(3) 0.26163(15) 0.0604(11) Uani 1 1 d .
H37A H 0.4377 -0.0673 0.2455 0.063(13) Uiso 1 1 calc R
H37B H 0.5610 -0.1257 0.2367 0.058(12) Uiso 1 1 calc R
C38 C 0.5491(4) 0.1082(3) 0.23690(15) 0.0601(11) Uani 1 1 d .
H38A H 0.4987 0.0627 0.2150 0.12(2) Uiso 1 1 calc R
C39 C 0.6081(5) 0.1766(4) 0.20534(16) 0.0662(12) Uani 1 1 d .
H39A H 0.6618 0.1404 0.1855 0.072(14) Uiso 1 1 calc R
H39B H 0.6627 0.2213 0.2256 0.082 Uiso 1 1 calc R
C40 C 0.5105(5) 0.2350(4) 0.17209(16) 0.0703(13) Uani 1 1 d .
H40A H 0.5541 0.2833 0.1545 0.092(18) Uiso 1 1 calc R
H40B H 0.4635 0.1919 0.1485 0.075(14) Uiso 1 1 calc R
C41 C 0.4182(6) 0.2852(4) 0.2021(2) 0.0885(18) Uani 1 1 d .
H41A H 0.4643 0.3340 0.2227 0.091 Uiso 1 1 calc R
H41B H 0.3528 0.3183 0.1804 0.075(14) Uiso 1 1 calc R
C42 C 0.3568(5) 0.2172(4) 0.2326(2) 0.0927(19) Uani 1 1 d .
H42A H 0.3029 0.1727 0.2120 0.116 Uiso 1 1 calc R
H42B H 0.3024 0.2532 0.2523 0.100 Uiso 1 1 calc R
C43 C 0.4538(4) 0.1594(4) 0.26566(16) 0.0637(12) Uani 1 1 d .
H43A H 0.4098 0.1112 0.2832 0.072(14) Uiso 1 1 calc R
H43B H 0.4997 0.2028 0.2894 0.045(11) Uiso 1 1 calc R
C100 C 0.2105(6) 0.0448(4) 0.5261(2) 0.0993(19) Uani 1 1 d .
Cl8 Cl 0.278(2) 0.103(2) 0.4883(9) 0.219(12) Uani 0.33 1 d P
Cl8' Cl 0.306(2) 0.1024(19) 0.4907(13) 0.116(6) Uani 0.33 1 d P
Cl8" Cl 0.333(2) 0.0803(14) 0.4864(11) 0.097(3) Uani 0.33 1 d P
Cl9 Cl 0.0862(19) 0.0963(13) 0.5492(9) 0.182(9) Uani 0.33 1 d P
Cl9' Cl 0.0830(16) 0.1223(11) 0.5356(12) 0.141(10) Uani 0.33 1 d P
Cl9" Cl 0.090(2) 0.1280(14) 0.5174(7) 0.122(5) Uani 0.33 1 d P

loop_
_atom_site_aniso_label
_atom_site_aniso_U_11
_atom_site_aniso_U_22
_atom_site_aniso_U_33
_atom_site_aniso_U_23
_atom_site_aniso_U_13
_atom_site_aniso_U_12
Ru1 0.04198(17) 0.03518(16) 0.03541(15) 0.00361(12) 0.01334(11) 0.00778(12)
Cl2 0.0614(6) 0.0422(5) 0.0411(5) 0.0072(4) 0.0194(4) 0.0035(4)
Cl3 0.0656(6) 0.0411(5) 0.0444(5) 0.0019(4) 0.0234(4) 0.0008(4)
P4 0.0373(5) 0.0351(5) 0.0351(4) 0.0026(4) 0.0101(4) 0.0081(4)
C5 0.0415(19) 0.043(2) 0.0352(17) 0.0015(16) 0.0101(14) 0.0064(16)
C6 0.059(3) 0.087(3) 0.045(2) 0.021(2) 0.0172(19) 0.029(3)
C7 0.086(4) 0.109(4) 0.058(3) 0.037(3) 0.023(3) 0.053(4)
C8 0.074(3) 0.103(4) 0.039(2) 0.016(2) 0.011(2) 0.013(3)
C9 0.076(3) 0.087(4) 0.039(2) 0.008(2) 0.021(2) 0.026(3)
C10 0.086(3) 0.061(3) 0.041(2) 0.003(2) 0.018(2) 0.028(3)
C11 0.0409(19) 0.0376(19) 0.0448(19) 0.0031(16) 0.0109(15) 0.0064(15)
C12 0.060(3) 0.049(2) 0.081(3) -0.018(2) 0.031(2) -0.008(2)
C13 0.064(3) 0.042(2) 0.089(3) -0.007(2) 0.021(2) 0.001(2)
C14 0.057(3) 0.051(3) 0.092(4) 0.003(2) 0.004(2) -0.011(2)
C15 0.045(3) 0.052(3) 0.135(5) 0.002(3) 0.024(3) 0.001(2)
C16 0.042(2) 0.046(2) 0.104(4) 0.008(3) 0.009(2) 0.0019(18)
C17 0.0409(19) 0.0389(19) 0.0401(18) -0.0012(15) 0.0083(15) 0.0111(15)
C18 0.054(3) 0.084(3) 0.050(2) 0.017(2) 0.0109(19) 0.028(2)
C19 0.065(3) 0.105(4) 0.058(3) 0.028(3) 0.015(2) 0.044(3)
C20 0.053(3) 0.102(4) 0.064(3) -0.015(3) -0.002(2) 0.028(3)
C21 0.039(2) 0.067(3) 0.082(3) 0.000(3) 0.005(2) 0.003(2)
C22 0.045(2) 0.054(3) 0.087(3) 0.007(2) 0.005(2) 0.0036(19)
C23 0.052(2) 0.0377(19) 0.045(2) 0.0021(16) 0.0135(17) 0.0074(16)
C24 0.041(2) 0.0373(19) 0.057(2) 0.0072(17) 0.0160(17) 0.0070(15)
C25 0.044(2) 0.053(2) 0.072(3) -0.009(2) 0.012(2) 0.0019(18)
C26 0.041(2) 0.060(3) 0.109(4) -0.015(3) 0.026(2) 0.004(2)
C27 0.056(3) 0.058(3) 0.102(4) -0.017(3) 0.041(3) -0.003(2)
C28 0.052(2) 0.045(2) 0.070(3) -0.007(2) 0.030(2) 0.0013(18)
C29 0.043(2) 0.0338(18) 0.052(2) 0.0045(16) 0.0187(16) 0.0046(15)
O30 0.0434(14) 0.0385(13) 0.0465(13) 0.0007(11) 0.0179(11) 0.0075(11)
C31 0.046(2) 0.056(2) 0.0358(18) -0.0018(17) 0.0102(16) 0.0113(18)
C32 0.041(2) 0.062(2) 0.0412(19) -0.0097(18) 0.0133(16) -0.0002(18)
C33 0.053(2) 0.046(2) 0.049(2) 0.0016(18) 0.0075(18) -0.0060(18)
C34 0.087(4) 0.058(3) 0.068(3) 0.006(2) 0.019(3) -0.019(3)
C35 0.091(4) 0.065(3) 0.088(4) 0.000(3) 0.023(3) -0.030(3)
C36 0.068(3) 0.086(4) 0.082(3) -0.026(3) 0.030(3) -0.037(3)
C37 0.049(2) 0.083(3) 0.050(2) -0.016(2) 0.0083(19) -0.006(2)
C38 0.060(3) 0.070(3) 0.051(2) 0.004(2) 0.009(2) 0.019(2)
C39 0.076(3) 0.070(3) 0.053(2) 0.014(2) 0.011(2) 0.017(3)
C40 0.086(3) 0.064(3) 0.056(3) 0.007(2) -0.011(2) 0.004(3)
C41 0.094(4) 0.064(3) 0.100(4) 0.008(3) -0.019(3) 0.024(3)
C42 0.073(4) 0.100(5) 0.100(4) -0.016(4) -0.009(3) 0.038(3)
C43 0.052(2) 0.081(3) 0.058(3) -0.003(2) 0.005(2) 0.023(2)
C100 0.086(4) 0.086(4) 0.129(5) 0.026(4) 0.028(4) 0.028(3)
Cl8 0.30(3) 0.242(18) 0.106(9) 0.048(10) -0.020(13) -0.146(17)
Cl8' 0.103(11) 0.101(13) 0.145(14) 0.032(10) 0.018(9) -0.021(8)
Cl8" 0.088(7) 0.068(6) 0.142(7) 0.018(5) 0.046(6) -0.002(4)
Cl9 0.120(8) 0.242(18) 0.174(12) -0.064(11) -0.027(8) 0.062(10)
Cl9' 0.083(7) 0.090(8) 0.24(3) -0.086(13) -0.029(12) 0.048(6)
Cl9" 0.114(7) 0.108(8) 0.142(8) -0.007(7) 0.009(6) 0.030(5)

loop_
_atom_type_symbol
_atom_type_description
_atom_type_scat_dispersion_real
_atom_type_scat_dispersion_imag
_atom_type_scat_source
C C 0.0033 0.0016 'International Tables Vol C Tables 4.2.6.8 and 6.1.1.4'
H H 0.0000 0.0000 'International Tables Vol C Tables 4.2.6.8 and 6.1.1.4'
O O 0.0106 0.0060 'International Tables Vol C Tables 4.2.6.8 and 6.1.1.4'
P P 0.1023 0.0942 'International Tables Vol C Tables 4.2.6.8 and 6.1.1.4'
Cl Cl 0.1484 0.1585 'International Tables Vol C Tables 4.2.6.8 and 6.1.1.4'
Ru Ru -1.2594 0.8363 'International Tables Vol C Tables 4.2.6.8 and 6.1.1.4'

loop_
_geom_angle_atom_site_label_1
_geom_angle_atom_site_label_2
_geom_angle_atom_site_label_3
_geom_angle
C23 Ru1 P4 98.86(12)
C23 Ru1 Cl2 98.66(12)
P4 Ru1 Cl2 91.29(3)
C23 Ru1 Cl3 102.70(12)
P4 Ru1 Cl3 90.61(3)
Cl2 Ru1 Cl3 158.00(4)
C23 Ru1 O30 79.53(13)
P4 Ru1 O30 176.98(6)
Cl2 Ru1 O30 86.45(6)
Cl3 Ru1 O30 92.23(6)
C5 P4 C11 110.57(17)
C5 P4 C17 102.19(15)
C11 P4 C17 102.25(16)
C5 P4 Ru1 115.39(12)
C11 P4 Ru1 114.36(11)
C17 P4 Ru1 110.57(11)
C6 C5 C10 109.3(3)
C6 C5 P4 115.3(2)
C10 C5 P4 117.0(3)
C5 C6 C7 110.6(3)
C8 C7 C6 112.0(4)
C9 C8 C7 110.7(4)
C8 C9 C10 110.8(4)
C5 C10 C9 111.0(3)
C16 C11 C12 110.5(3)
C16 C11 P4 114.9(3)
C12 C11 P4 117.1(3)
C13 C12 C11 111.3(3)
C14 C13 C12 111.0(4)
C13 C14 C15 110.8(4)
C14 C15 C16 113.4(4)
C11 C16 C15 111.0(3)
C18 C17 C22 109.5(3)
C18 C17 P4 113.2(2)
C22 C17 P4 114.4(3)
C17 C18 C19 111.2(3)
C20 C19 C18 112.0(4)
C19 C20 C21 110.5(4)
C20 C21 C22 110.9(4)
C21 C22 C17 110.6(3)
C24 C23 Ru1 118.0(3)
C25 C24 C29 118.2(3)
C25 C24 C23 121.7(4)
C29 C24 C23 120.0(3)
C26 C25 C24 121.5(4)
C27 C26 C25 118.9(4)
C26 C27 C28 121.7(4)
C27 C28 C29 118.9(4)
O30 C29 C28 125.1(4)
O30 C29 C24 114.2(3)
C28 C29 C24 120.7(4)
C29 O30 C31 120.5(3)
C29 O30 Ru1 106.4(2)
C31 O30 Ru1 132.18(19)
O30 C31 C32 109.3(3)
O30 C31 C38 109.4(3)
C32 C31 C38 115.5(3)
C31 C32 C33 111.8(3)
C31 C32 C37 111.3(3)
C33 C32 C37 109.4(3)
C32 C33 C34 111.9(4)
C35 C34 C33 111.4(4)
C36 C35 C34 110.4(5)
C35 C36 C37 113.1(4)
C36 C37 C32 112.6(4)
C39 C38 C31 112.9(4)
C39 C38 C43 111.5(4)
C31 C38 C43 113.7(3)
C38 C39 C40 113.1(4)
C41 C40 C39 109.8(4)
C42 C41 C40 112.5(4)
C41 C42 C43 111.7(5)
C42 C43 C38 111.5(4)
Cl8 C100 Cl9 118.6(14)
Cl8 C100 Cl8' 9.6(17)
Cl9 C100 Cl8' 124.9(11)
Cl8 C100 Cl9" 87.2(13)
Cl9 C100 Cl9" 34.0(11)
Cl8' C100 Cl9" 95.2(11)
Cl8 C100 Cl9' 102.0(16)
Cl9 C100 Cl9' 17.1(17)
Cl8' C100 Cl9' 108.9(13)
Cl9" C100 Cl9' 17.3(16)
Cl8 C100 Cl8" 20.1(14)
Cl9 C100 Cl8" 138.0(10)
Cl8' C100 Cl8" 13.1(10)
Cl9" C100 Cl8" 107.3(10)
Cl9' C100 Cl8" 121.8(12)
Cl8" Cl8 C100 107(4)
Cl8" Cl8 Cl9" 156(4)
C100 Cl8 Cl9" 49.2(9)
Cl8 Cl8" C100 53(3)
Cl9" Cl9 C100 74(2)
Cl9" Cl9' C100 75(3)
Cl9' Cl9" Cl9 18(2)
Cl9' Cl9" C100 87(3)
Cl9 Cl9" C100 71.8(18)
Cl9' Cl9" Cl8 124(4)
Cl9 Cl9" Cl8 113(2)
C100 Cl9" Cl8 43.6(8)

loop_
_geom_bond_atom_site_label_1
_geom_bond_atom_site_label_2
_geom_bond_distance
Ru1 C23 1.825(4)
Ru1 P4 2.2683(9)
Ru1 Cl2 2.3385(9)
Ru1 Cl3 2.3396(9)
Ru1 O30 2.341(2)
P4 C5 1.856(3)
P4 C11 1.855(4)
P4 C17 1.870(3)
C5 C6 1.514(5)
C5 C10 1.522(5)
C6 C7 1.540(6)
C7 C8 1.506(7)
C8 C9 1.501(6)
C9 C10 1.523(5)
C11 C16 1.514(5)
C11 C12 1.527(5)
C12 C13 1.521(6)
C13 C14 1.502(6)
C14 C15 1.514(6)
C15 C16 1.531(6)
C17 C18 1.527(5)
C17 C22 1.534(5)
C18 C19 1.529(5)
C19 C20 1.502(7)
C20 C21 1.502(6)
C21 C22 1.518(6)
C23 C24 1.451(5)
C24 C25 1.394(5)
C24 C29 1.398(5)
C25 C26 1.378(6)
C26 C27 1.376(7)
C27 C28 1.383(6)
C28 C29 1.389(5)
C29 O30 1.385(4)
O30 C31 1.490(4)
C31 C32 1.512(5)
C31 C38 1.526(5)
C32 C33 1.520(5)
C32 C37 1.539(5)
C33 C34 1.527(5)
C34 C35 1.502(7)
C35 C36 1.484(7)
C36 C37 1.529(6)
C38 C39 1.484(6)
C38 C43 1.539(6)
C39 C40 1.536(6)
C40 C41 1.532(7)
C41 C42 1.474(8)
C42 C43 1.525(6)
C100 Cl8 1.57(2)
C100 Cl9 1.70(2)
C100 Cl8' 1.70(3)
C100 Cl9" 1.718(19)
C100 Cl9' 1.773(14)
C100 Cl8" 1.87(2)
Cl8 Cl8" 0.67(4)
Cl8 Cl9" 2.27(3)
Cl9 Cl9" 1.00(3)
Cl9' Cl9" 0.53(5)

loop_
_geom_torsion_atom_site_label_1
_geom_torsion_atom_site_label_2
_geom_torsion_atom_site_label_3
_geom_torsion_atom_site_label_4
_geom_torsion
C23 Ru1 P4 C5 -65.77(17)
Cl2 Ru1 P4 C5 -164.74(13)
Cl3 Ru1 P4 C5 37.18(13)
O30 Ru1 P4 C5 -123.2(12)
C23 Ru1 P4 C11 64.15(17)
Cl2 Ru1 P4 C11 -34.82(13)
Cl3 Ru1 P4 C11 167.10(13)
O30 Ru1 P4 C11 6.7(12)
C23 Ru1 P4 C17 178.90(16)
Cl2 Ru1 P4 C17 79.93(12)
Cl3 Ru1 P4 C17 -78.15(12)
O30 Ru1 P4 C17 121.5(12)
C11 P4 C5 C6 -72.4(3)
C17 P4 C5 C6 179.4(3)
Ru1 P4 C5 C6 59.4(3)
C11 P4 C5 C10 58.3(4)
C17 P4 C5 C10 -49.9(4)
Ru1 P4 C5 C10 -170.0(3)
C10 C5 C6 C7 56.6(5)
P4 C5 C6 C7 -169.2(4)
C5 C6 C7 C8 -55.7(6)
C6 C7 C8 C9 54.9(7)
C7 C8 C9 C10 -56.0(6)
C6 C5 C10 C9 -58.6(5)
P4 C5 C10 C9 168.0(3)
C8 C9 C10 C5 58.6(6)
C5 P4 C11 C16 75.5(3)
C17 P4 C11 C16 -176.3(3)
Ru1 P4 C11 C16 -56.8(3)
C5 P4 C11 C12 -56.6(3)
C17 P4 C11 C12 51.6(3)
Ru1 P4 C11 C12 171.1(3)
C16 C11 C12 C13 57.1(5)
P4 C11 C12 C13 -168.8(3)
C11 C12 C13 C14 -58.1(5)
C12 C13 C14 C15 55.4(6)
C13 C14 C15 C16 -53.4(6)
C12 C11 C16 C15 -53.6(5)
P4 C11 C16 C15 171.2(3)
C14 C15 C16 C11 52.8(6)
C5 P4 C17 C18 -178.2(3)
C11 P4 C17 C18 67.3(3)
Ru1 P4 C17 C18 -54.9(3)
C5 P4 C17 C22 -51.8(3)
C11 P4 C17 C22 -166.3(3)
Ru1 P4 C17 C22 71.5(3)
C22 C17 C18 C19 54.8(5)
P4 C17 C18 C19 -176.2(4)
C17 C18 C19 C20 -55.1(6)
C18 C19 C20 C21 55.9(5)
C19 C20 C21 C22 -57.9(5)
C20 C21 C22 C17 59.0(5)
C18 C17 C22 C21 -57.0(5)
P4 C17 C22 C21 174.7(3)
P4 Ru1 C23 C24 -167.3(3)
Cl2 Ru1 C23 C24 -74.6(3)
Cl3 Ru1 C23 C24 100.1(3)
O30 Ru1 C23 C24 10.1(3)
Ru1 C23 C24 C25 170.1(3)
Ru1 C23 C24 C29 -7.2(5)
C29 C24 C25 C26 3.3(6)
C23 C24 C25 C26 -174.1(4)
C24 C25 C26 C27 -1.0(7)
C25 C26 C27 C28 -0.9(7)
C26 C27 C28 C29 0.4(7)
C27 C28 C29 O30 -179.4(4)
C27 C28 C29 C24 2.0(6)
C25 C24 C29 O30 177.5(3)
C23 C24 C29 O30 -5.1(5)
C25 C24 C29 C28 -3.8(5)
C23 C24 C29 C28 173.6(3)
C28 C29 O30 C31 22.6(5)
C24 C29 O30 C31 -158.7(3)
C28 C29 O30 Ru1 -167.1(3)
C24 C29 O30 Ru1 11.5(3)
C23 Ru1 O30 C29 -12.3(2)
P4 Ru1 O30 C29 45.6(13)
Cl2 Ru1 O30 C29 87.21(19)
Cl3 Ru1 O30 C29 -114.78(19)
C23 Ru1 O30 C31 156.4(3)
P4 Ru1 O30 C31 -145.7(11)
Cl2 Ru1 O30 C31 -104.1(3)
Cl3 Ru1 O30 C31 53.9(3)
C29 O30 C31 C32 97.6(3)
Ru1 O30 C31 C32 -69.8(4)
C29 O30 C31 C38 -135.0(3)
Ru1 O30 C31 C38 57.6(4)
O30 C31 C32 C33 -56.0(4)
C38 C31 C32 C33 -179.9(3)
O30 C31 C32 C37 -178.7(3)
C38 C31 C32 C37 57.4(4)
C31 C32 C33 C34 -177.9(3)
C37 C32 C33 C34 -54.2(4)
C32 C33 C34 C35 58.2(5)
C33 C34 C35 C36 -57.0(6)
C34 C35 C36 C37 54.7(6)
C35 C36 C37 C32 -52.9(5)
C31 C32 C37 C36 175.4(4)
C33 C32 C37 C36 51.3(5)
O30 C31 C38 C39 64.4(4)
C32 C31 C38 C39 -171.7(4)
O30 C31 C38 C43 -63.9(5)
C32 C31 C38 C43 59.9(5)
C31 C38 C39 C40 177.1(4)
C43 C38 C39 C40 -53.4(5)
C38 C39 C40 C41 53.7(6)
C39 C40 C41 C42 -54.8(6)
C40 C41 C42 C43 56.0(6)
C41 C42 C43 C38 -54.1(6)
C39 C38 C43 C42 52.6(6)
C31 C38 C43 C42 -178.3(4)
Cl9 C100 Cl8 Cl8" 166(4)
Cl8' C100 Cl8 Cl8" 33(11)
Cl9" C100 Cl8 Cl8" 179(4)
Cl9' C100 Cl8 Cl8" 170(4)
Cl9 C100 Cl8 Cl9" -13.5(13)
Cl8' C100 Cl8 Cl9" -146(11)
Cl9' C100 Cl8 Cl9" -9.1(13)
Cl8" C100 Cl8 Cl9" -179(4)
Cl9" Cl8 Cl8" C100 1(7)
Cl9 C100 Cl8" Cl8 -19(5)
Cl8' C100 Cl8" Cl8 -24(8)
Cl9" C100 Cl8" Cl8 -1(4)
Cl9' C100 Cl8" Cl8 -11(4)
Cl8 C100 Cl9 Cl9" 25(2)
Cl8' C100 Cl9 Cl9" 33(3)
Cl9' C100 Cl9 Cl9" 10(3)
Cl8" C100 Cl9 Cl9" 32(3)
Cl8 C100 Cl9' Cl9" 32(4)
Cl9 C100 Cl9' Cl9" -161(6)
Cl8' C100 Cl9' Cl9" 39(4)
Cl8" C100 Cl9' Cl9" 36(4)
C100 Cl9' Cl9" Cl9 32(10)
C100 Cl9' Cl9" Cl8 -26(3)
C100 Cl9 Cl9" Cl9' -147(10)
C100 Cl9 Cl9" Cl8 -15.8(15)
Cl8 C100 Cl9" Cl9' -149(4)
Cl9 C100 Cl9" Cl9' 10(3)
Cl8' C100 Cl9" Cl9' -143(4)
Cl8" C100 Cl9" Cl9' -148(4)
Cl8 C100 Cl9" Cl9 -159(2)
Cl8' C100 Cl9" Cl9 -153(2)
Cl9' C100 Cl9" Cl9 -10(3)
Cl8" C100 Cl9" Cl9 -158(2)
Cl9 C100 Cl9" Cl8 159(2)
Cl8' C100 Cl9" Cl8 5.3(19)
Cl9' C100 Cl9" Cl8 149(4)
Cl8" C100 Cl9" Cl8 0.3(14)
Cl8" Cl8 Cl9" Cl9' 37(11)
C100 Cl8 Cl9" Cl9' 39(4)
Cl8" Cl8 Cl9" Cl9 20(10)
C100 Cl8 Cl9" Cl9 22(2)
Cl8" Cl8 Cl9" C100 -2(9)
